data_1522951
loop_
_publ_author_name
'Stevens, G.T.'
'Bowles, J.S.'
'Hatherly, M.'

_publ_section_title
;
 The ordered phase fields of the iron-nickel-platinum equilibrium diagram
;
_journal_name_full 'Journal of Materials Science'
_journal_page_first 499
_journal_page_last 504
_journal_volume 13
_journal_year 1978
_chemical_formula_sum 'Fe0.5 Ni0.5 Pt'
_chemical_name_systematic '(Fe0.5 Ni0.5) Pt'
_space_group_IT_number 123
_symmetry_space_group_name_Hall '-P 4 2'
_symmetry_space_group_name_H-M 'P 4/m m m'
_cell_angle_alpha 90
_cell_angle_beta 90
_cell_angle_gamma 90
_cell_formula_units_Z 1
_cell_length_a 2.713
_cell_length_b 2.713
_cell_length_c 3.656
_cell_volume 26.910
_citation_journal_id_ASTM JMTSAS
_cod_data_source_file Stevens_JMTSAS_1978_3.cif
_cod_data_source_block Fe0.5Ni0.5Pt1
_cod_original_cell_volume 26.90951
_cod_original_formula_sum 'Fe0.5 Ni0.5 Pt1'
_cod_database_code 1522951

loop_
_symmetry_equiv_pos_as_xyz
x,y,z
-y,x,z
-x,-y,z
y,-x,z
x,-y,-z
y,x,-z
-x,y,-z
-y,-x,-z
-x,-y,-z
y,-x,-z
x,y,-z
-y,x,-z
-x,y,z
-y,-x,z
x,-y,z
y,x,z

loop_
_atom_site_label
_atom_site_type_symbol
_atom_site_fract_x
_atom_site_fract_y
_atom_site_fract_z
_atom_site_occupancy
_atom_site_U_iso_or_equiv
Fe1 Fe 0 0 0 0.5 0.0
Ni1 Ni 0 0 0 0.5 0.0
Pt1 Pt 0.5 0.5 0.5 1 0.0
